data_9006410
loop_
_publ_author_name
'Muraoka, Y.'
'Kihara, K.'

_publ_section_title
;
 The temperature dependence of the crystal structure of berlinite,
 a quartz-type form of AlPO4
 Sample: T = 486 C
;
_journal_name_full 'Physics and Chemistry of Minerals'
_journal_page_first 243
_journal_page_last 253
_journal_paper_doi 10.1007/s002690050036
_journal_volume 24
_journal_year 1997
_chemical_formula_sum 'Al O4 P'
_chemical_name_mineral Berlinite
_symmetry_space_group_name_H-M 'P 32 2 1'
_cell_angle_alpha 90
_cell_angle_beta 90
_cell_angle_gamma 120
_cell_length_a 5.000
_cell_length_b 5.000
_cell_length_c 11.016
_cell_formula_units_Z 3
_cell_volume 238.503
_database_code_amcsd 0007992
_diffrn_ambient_temperature 759.15
_exptl_crystal_density_diffrn 2.547
_cod_original_formula_sum 'Al P O4'
_cod_database_code 9006410

loop_
_space_group_symop_operation_xyz
x,y,z
y,x,1/3-z
-y,x-y,2/3+z
-x,-x+y,-z
-x+y,-x,1/3+z
x-y,-y,2/3-z

loop_
_atom_site_aniso_label
_atom_site_aniso_U_11
_atom_site_aniso_U_22
_atom_site_aniso_U_33
_atom_site_aniso_U_12
_atom_site_aniso_U_13
_atom_site_aniso_U_23
Al 0.02227 0.01584 0.01758 0.00792 0.00000 0.00000
P 0.02258 0.01594 0.01900 0.00797 0.00023 0.00046
O1 0.05013 0.04023 0.03971 0.02858 0.00580 0.01781
O2 0.05123 0.03980 0.04377 0.03194 0.01189 0.02114

loop_
_atom_site_label
_atom_site_fract_x
_atom_site_fract_y
_atom_site_fract_z
_atom_site_U_iso_or_equiv
Al 0.47594 0.00000 0.33333 0.01930
P 0.47691 0.00000 0.83333 0.01990
O1 0.41835 0.27410 0.26318 0.04070
O2 0.41923 0.23980 0.77613 0.04080

loop_
_cod_changelog_entry_id
_cod_changelog_entry_author
_cod_changelog_entry_date
_cod_changelog_entry_text
1 'Vaitkus, Antanas' 2024-01-03T19:00:00+02:00
;
 Corrected atom-site coordinates after consulting the updated version of AMCSD
 entry 0007992. Added the _cell_formula_units_Z data item.
;

loop_
_cod_related_entry_id
_cod_related_entry_database
_cod_related_entry_code
1 AMCSD 0007992
